data_7705864
loop_
_publ_author_name
'Idelson, Celia'
'Webster, Leah'
'Kr\"amer, Tobias'
'Chadwick, F. Mark'

_publ_section_title
;
 Asymmetric bis-PNP pincer complexes of zirconium and hafnium - a measure
 of hemilability.
;
_journal_issue 46
_journal_name_full 'Dalton transactions (Cambridge, England : 2003)'
_journal_page_first 16653
_journal_page_last 16656
_journal_paper_doi 10.1039/d0dt03544k
_journal_volume 49
_journal_year 2020
_chemical_formula_moiety 'C60 H52 Cl2 Hf1 N2 P4'
_chemical_formula_sum 'C60 H52 Cl2 Hf N2 P4'
_chemical_formula_weight 1174.38
_chemical_melting_point ?
_space_group_IT_number 2
_space_group_name_Hall '-P 1'
_space_group_name_H-M_alt 'P -1'
_symmetry_cell_setting triclinic
_symmetry_space_group_name_Hall '-P 1'
_symmetry_space_group_name_H-M 'P -1'
_atom_sites_solution_hydrogens difmap
_atom_sites_solution_primary other
_audit_creation_date 2020-03-06
_audit_creation_method CRYSTALS_ver_14.61_build_6999
_audit_update_record
;
2020-08-18 deposited with the CCDC.	2020-11-10 downloaded from the CCDC.
;
_cell_angle_alpha 84.873(4)
_cell_angle_beta 86.804(5)
_cell_angle_gamma 66.482(5)
_cell_formula_units_Z 2
_cell_length_a 11.07535(3)
_cell_length_b 13.14605(3)
_cell_length_c 20.39291(4)
_cell_measurement_reflns_used 3904
_cell_measurement_temperature 173
_cell_measurement_theta_max 71
_cell_measurement_theta_min 4
_cell_volume 2710.97(10)
_computing_cell_refinement
; 
 CrysAlisPro (Rigaku Oxford Diffraction, 2017) 
;
_computing_data_collection 'SuperNova, (Oxford Diffraction, 2010)'
_computing_data_reduction
; 
 CrysAlisPro (Rigaku Oxford Diffraction, 2017) 
;
_computing_molecular_graphics 'CAMERON (Watkin et al., 1996)'
_computing_publication_material 'CRYSTALS (Betteridge et al., 2003)'
_computing_structure_refinement 'CRYSTALS (Betteridge et al., 2003)'
_computing_structure_solution 'Superflip (Palatinus & Chapuis, 2007)'
_diffrn_ambient_temperature 173
_diffrn_measured_fraction_theta_full 0.993
_diffrn_measured_fraction_theta_max 0.940
_diffrn_measurement_device Area
_diffrn_measurement_device_type 'Oxford Diffraction SuperNova'
_diffrn_measurement_method \w
_diffrn_radiation_monochromator 'focussing mirrors'
_diffrn_radiation_type 'Cu K\a'
_diffrn_radiation_wavelength 1.54180
_diffrn_reflns_av_R_equivalents 0.069
_diffrn_reflns_av_unetI/netI 0.112
_diffrn_reflns_limit_h_max 12
_diffrn_reflns_limit_h_min -13
_diffrn_reflns_limit_k_max 16
_diffrn_reflns_limit_k_min -15
_diffrn_reflns_limit_l_max 20
_diffrn_reflns_limit_l_min -25
_diffrn_reflns_number 15997
_diffrn_reflns_theta_full 25.072
_diffrn_reflns_theta_max 73.742
_diffrn_reflns_theta_min 3.677
_diffrn_standards_number 0
_exptl_absorpt_coefficient_mu 5.885
_exptl_absorpt_correction_T_max 0.56
_exptl_absorpt_correction_T_min 0.36
_exptl_absorpt_correction_type multi-scan
_exptl_absorpt_process_details
; 
 CrysAlisPro (Rigaku Oxford Diffraction, 2017) 
;
_exptl_crystal_colour yello
_exptl_crystal_density_diffrn 1.439
_exptl_crystal_density_meas ?
_exptl_crystal_density_method 'not measured'
_exptl_crystal_description block
_exptl_crystal_F_000 1184
_exptl_crystal_size_max 0.200
_exptl_crystal_size_mid 0.200
_exptl_crystal_size_min 0.100
_refine_diff_density_max 3.36
_refine_diff_density_min -1.78
_refine_ls_extinction_method None
_refine_ls_goodness_of_fit_ref 1.5867
_refine_ls_hydrogen_treatment constr
_refine_ls_matrix_type full
_refine_ls_number_parameters 677
_refine_ls_number_reflns 11601
_refine_ls_number_restraints 140
_refine_ls_R_factor_all 0.1028
_refine_ls_R_factor_gt 0.0759
_refine_ls_shift/su_max 0.0102888
_refine_ls_shift/su_mean 0.0002721
_refine_ls_structure_factor_coef Fsqd
_refine_ls_weighting_details
;
 Method, part 1, Chebychev polynomial, (Watkin, 1994, Prince, 1982) 
 [weight] = 1.0/[A~0~*T~0~(x)+A~1~*T~1~(x) ... +A~n-1~]*T~n-1~(x)] 
 where A~i~ are the Chebychev coefficients listed below and x= Fcalc/Fmax 
 Method = Robust Weighting (Prince, 1982) 
 W = [weight] * [1-(deltaF/6*sigmaF)^2^]^2^ 
 A~i~ are: 
 914. 0.140E+04 852. 336. 55.5 
;
_refine_ls_weighting_scheme calc
_refine_ls_wR_factor_all 0.2571
_refine_ls_wR_factor_gt 0.2129
_refine_ls_wR_factor_ref 0.2571
_reflns_limit_h_max 12
_reflns_limit_h_min -13
_reflns_limit_k_max 16
_reflns_limit_k_min -15
_reflns_limit_l_max 20
_reflns_limit_l_min -25
_reflns_number_gt 8407
_reflns_number_total 11605
_reflns_threshold_expression I>2.0\s(I)
_oxford_diffrn_Wilson_B_factor 2.90
_oxford_diffrn_Wilson_scale 1.49
_oxford_refine_ls_r_factor_ref 0.1028
_oxford_refine_ls_scale 1.286(7)
_oxford_reflns_number_all 11601
_oxford_structure_analysis_title 'lve\FMC2003\FMC2003.cif_od At 10: 4 on 5/ 3'
_cod_data_source_file d0dt03544k3.cif
_cod_data_source_block PNP2HfCl2
_cod_depositor_comments
;
The following automatic conversions were performed:

data item '_chemical_melting_point' value 'not measured' was changed
to '?' -- the value is undefined or not given.

data item '_exptl_crystal_density_meas' value 'not measured' was
changed to '?' -- the value is perceived as not measured.

Automatic conversion script
Id: cif_fix_values 7556 2019-12-06 15:28:31Z antanas 
;
_cod_original_cell_volume 2710.96(10)
_cod_original_sg_symbol_H-M 'P -1 '
_cod_original_formula_sum 'C60 H52 Cl2 Hf1 N2 P4'
_cod_database_code 7705864
_oxford_refine_reflns_threshold_expression_ref I>-3.0\s(I)

loop_
_symmetry_equiv_pos_as_xyz
x,y,z
-x,-y,-z

loop_
_atom_site_label
_atom_site_type_symbol
_atom_site_fract_x
_atom_site_fract_y
_atom_site_fract_z
_atom_site_U_iso_or_equiv
_atom_site_occupancy
_atom_site_adp_type
_atom_site_refinement_flags_posn
_atom_site_refinement_flags_adp
_atom_site_refinement_flags_occupancy
_atom_site_disorder_assembly
_atom_site_disorder_group
_atom_site_attached_hydrogens
C1 C 0.2944(10) 0.2606(9) 0.2791(5) 0.0401 1.0000 Uani . . . . . .
C2 C 0.1763(11) 0.2749(10) 0.3091(6) 0.0499 1.0000 Uani . . . . . .
C3 C 0.2009(10) 0.1947(10) 0.3629(5) 0.0437 1.0000 Uani . . . . . .
C4 C 0.3362(12) 0.1356(9) 0.3635(6) 0.0454 1.0000 Uani . . . . . .
C5 C 0.3282(11) 0.3254(10) 0.2230(6) 0.0475 1.0000 Uani . . . . . .
C6 C 0.4155(11) 0.0403(9) 0.4091(6) 0.0432 1.0000 Uani . . . . . .
C7 C 0.4204(11) 0.4345(9) 0.3126(5) 0.0409 1.0000 Uani . . . . . .
C8 C 0.2875(12) 0.5025(11) 0.3224(7) 0.0560 1.0000 Uani . . . . . .
C9 C 0.2487(14) 0.5741(12) 0.3717(8) 0.0680 1.0000 Uani . . . . . .
C10 C 0.3421(14) 0.5775(12) 0.4128(7) 0.0643 1.0000 Uani . . . . . .
C11 C 0.4722(14) 0.5099(11) 0.4047(6) 0.0553 1.0000 Uani . . . . . .
C12 C 0.5108(12) 0.4395(10) 0.3555(5) 0.0471 1.0000 Uani . . . . . .
C13 C 0.5276(11) 0.4066(10) 0.1762(6) 0.0434 1.0000 Uani . . . . . .
C14 C 0.4761(15) 0.5223(11) 0.1661(6) 0.0613 1.0000 Uani . . . . . .
C15 C 0.5246(18) 0.5701(13) 0.1131(8) 0.0731 1.0000 Uani . . . . . .
C16 C 0.6112(18) 0.5098(12) 0.0695(7) 0.0702 1.0000 Uani . . . . . .
C17 C 0.6601(16) 0.3950(13) 0.0775(7) 0.0669 1.0000 Uani . . . . . .
C18 C 0.6167(13) 0.3451(11) 0.1318(6) 0.0513 1.0000 Uani . . . . . .
C19 C 0.4638(11) -0.1170(9) 0.3091(5) 0.0413 1.0000 Uani . . . . . .
C20 C 0.5017(13) -0.2290(10) 0.3093(6) 0.0503 1.0000 Uani . . . . . .
C21 C 0.4428(14) -0.2773(11) 0.2738(7) 0.0580 1.0000 Uani . . . . . .
C22 C 0.3387(13) -0.2118(11) 0.2342(7) 0.0563 1.0000 Uani . . . . . .
C23 C 0.2948(12) -0.0973(11) 0.2341(6) 0.0502 1.0000 Uani . . . . . .
C24 C 0.3561(11) -0.0479(10) 0.2691(6) 0.0462 1.0000 Uani . . . . . .
C25 C 0.6507(11) -0.1626(9) 0.4138(5) 0.0405 1.0000 Uani . . . . . .
C26 C 0.7857(12) -0.1957(10) 0.4132(6) 0.0486 1.0000 Uani . . . . . .
C27 C 0.8620(13) -0.2816(12) 0.4562(6) 0.0553 1.0000 Uani . . . . . .
C28 C 0.8063(13) -0.3339(11) 0.5013(6) 0.0555 1.0000 Uani . . . . . .
C29 C 0.6717(16) -0.3020(12) 0.5048(6) 0.0614 1.0000 Uani . . . . . .
C30 C 0.5946(13) -0.2171(10) 0.4598(7) 0.0551 1.0000 Uani . . . . . .
C31 C 0.9218(11) -0.0492(9) 0.2960(5) 0.0409 1.0000 Uani . . . . . .
C32 C 1.0115(11) -0.1552(10) 0.2909(6) 0.0485 1.0000 Uani . . . . . .
C33 C 0.9551(12) -0.2142(9) 0.2598(6) 0.0485 1.0000 Uani . . . . . .
C34 C 0.8249(11) -0.1412(9) 0.2474(5) 0.0403 1.0000 Uani . . . . . .
C35 C 0.9356(10) 0.0499(9) 0.3191(5) 0.0401 1.0000 Uani . . . . . .
C36 C 0.7331(11) -0.1674(10) 0.2067(5) 0.0443 1.0000 Uani . U . . . .
C37 C 0.9248(11) 0.1493(9) 0.1881(5) 0.0424 1.0000 Uani . . . . . .
C38 C 1.0293(12) 0.1833(11) 0.1772(6) 0.0503 1.0000 Uani . . . . . .
C39 C 1.0994(13) 0.1652(12) 0.1181(7) 0.0579 1.0000 Uani . . . . . .
C40 C 1.0697(13) 0.1125(12) 0.0713(7) 0.0604 1.0000 Uani . . . . . .
C41 C 0.9696(14) 0.0737(13) 0.0817(6) 0.0607 1.0000 Uani . . . . . .
C42 C 0.8981(12) 0.0917(10) 0.1396(5) 0.0470 1.0000 Uani . . . . . .
C43 C 0.8366(10) 0.2930(9) 0.2959(5) 0.0377 1.0000 Uani . . . . . .
C44 C 0.8096(11) 0.3898(10) 0.2547(6) 0.0453 1.0000 Uani . . . . . .
C45 C 0.8029(13) 0.4860(10) 0.2797(7) 0.0533 1.0000 Uani . . . . . .
C46 C 0.8236(12) 0.4889(11) 0.3447(7) 0.0553 1.0000 Uani . . . . . .
C47 C 0.8526(12) 0.3948(12) 0.3853(6) 0.0546 1.0000 Uani . . . . . .
C48 C 0.8572(11) 0.2975(10) 0.3624(6) 0.0445 1.0000 Uani . . . . . .
C49 C 0.6444(12) -0.1668(9) 0.0745(6) 0.0451 1.0000 Uani . U . . . .
C50 C 0.5154(13) -0.1139(12) 0.0958(7) 0.0570 1.0000 Uani . U . . . .
C51 C 0.4141(15) -0.1135(13) 0.0587(8) 0.0693 1.0000 Uani . . . . . .
C52 C 0.4413(15) -0.1652(13) 0.0001(7) 0.0673 1.0000 Uani . . . . . .
C53 C 0.5688(15) -0.2166(12) -0.0192(7) 0.0644 1.0000 Uani . . . . . .
C54 C 0.6700(13) -0.2191(11) 0.0161(6) 0.0527 1.0000 Uani . U . . . .
C55 C 0.923(7) -0.271(5) 0.1082(8) 0.0526 0.30(5) Uani . U P 1 1 .
C56 C 1.042(5) -0.247(6) 0.0969(7) 0.0613 0.30(5) Uani . U P 1 1 .
C57 C 1.156(5) -0.355(6) 0.0896(7) 0.0638 0.30(5) Uani . U P 1 1 .
C58 C 1.156(6) -0.462(7) 0.0928(8) 0.0686 0.30(5) Uani . U P 1 1 .
C59 C 1.032(7) -0.474(6) 0.1043(8) 0.0695 0.30(5) Uani . U P 1 1 .
C60 C 0.926(6) -0.374(6) 0.1110(7) 0.0619 0.30(5) Uani . U P 1 1 .
C61 C 0.908(3) -0.294(2) 0.1074(5) 0.0510 0.70(5) Uani . U P 1 2 .
C62 C 1.037(2) -0.300(3) 0.0935(5) 0.0664 0.70(5) Uani . U P 1 2 .
C63 C 1.139(3) -0.410(3) 0.0846(5) 0.0698 0.70(5) Uani . U P 1 2 .
C64 C 1.105(4) -0.499(3) 0.0904(6) 0.0785 0.70(5) Uani . U P 1 2 .
C65 C 0.980(3) -0.497(2) 0.1041(6) 0.0738 0.70(5) Uani . U P 1 2 .
C66 C 0.885(3) -0.393(2) 0.1123(5) 0.0658 0.70(5) Uani . U P 1 2 .
P1 P 0.4779(3) 0.3364(2) 0.24788(13) 0.0375 1.0000 Uani . . . . . .
P2 P 0.5457(3) -0.0518(2) 0.35680(13) 0.0388 1.0000 Uani . . . . . .
P3 P 0.8301(3) 0.1686(2) 0.26564(13) 0.0361 1.0000 Uani . . . . . .
P4 P 0.7776(3) -0.1505(3) 0.11755(14) 0.0478 1.0000 Uani . U . . . .
N1 N 0.3965(9) 0.1739(7) 0.3117(4) 0.0392 1.0000 Uani . . . . . .
N2 N 0.8002(9) -0.0390(7) 0.2697(4) 0.0386 1.0000 Uani . . . . . .
Cl2 Cl 0.6488(2) 0.1494(2) 0.39621(12) 0.0413 1.0000 Uani . . . . . .
Cl1 Cl 0.5614(3) 0.0998(2) 0.17488(12) 0.0443 1.0000 Uani . . . . . .
Hf1 Hf 0.61238(5) 0.10929(4) 0.28695(2) 0.0358 1.0000 Uani . . . . . .
H21 H 0.0928 0.3287 0.2965 0.0611 1.0000 Uiso R . . . . .
H31 H 0.1388 0.1832 0.3930 0.0522 1.0000 Uiso R . . . . .
H52 H 0.2572 0.3999 0.2142 0.0590 1.0000 Uiso R . . . . .
H51 H 0.3434 0.2868 0.1820 0.0590 1.0000 Uiso R . . . . .
H62 H 0.4522 0.0651 0.4435 0.0539 1.0000 Uiso R . . . . .
H61 H 0.3614 0.0023 0.4293 0.0538 1.0000 Uiso R . . . . .
H81 H 0.2240 0.4970 0.2960 0.0681 1.0000 Uiso R . . . . .
H91 H 0.1593 0.6211 0.3775 0.0811 1.0000 Uiso R . . . . .
H101 H 0.3149 0.6276 0.4455 0.0760 1.0000 Uiso R . . . . .
H111 H 0.5349 0.5109 0.4340 0.0691 1.0000 Uiso R . . . . .
H121 H 0.6002 0.3939 0.3494 0.0571 1.0000 Uiso R . . . . .
H141 H 0.4077 0.5687 0.1929 0.0740 1.0000 Uiso R . . . . .
H151 H 0.4947 0.6483 0.1069 0.0840 1.0000 Uiso R . . . . .
H161 H 0.6419 0.5451 0.0343 0.0790 1.0000 Uiso R . . . . .
H171 H 0.7227 0.3527 0.0469 0.0781 1.0000 Uiso R . . . . .
H181 H 0.6479 0.2670 0.1366 0.0611 1.0000 Uiso R . . . . .
H201 H 0.5728 -0.2743 0.3349 0.0591 1.0000 Uiso R . . . . .
H211 H 0.4725 -0.3559 0.2783 0.0691 1.0000 Uiso R . . . . .
H221 H 0.2982 -0.2442 0.2064 0.0700 1.0000 Uiso R . . . . .
H231 H 0.2193 -0.0509 0.2090 0.0621 1.0000 Uiso R . . . . .
H241 H 0.3292 0.0299 0.2676 0.0560 1.0000 Uiso R . . . . .
H261 H 0.8252 -0.1585 0.3830 0.0580 1.0000 Uiso R . . . . .
H271 H 0.9548 -0.3038 0.4547 0.0681 1.0000 Uiso R . . . . .
H281 H 0.8590 -0.3922 0.5303 0.0690 1.0000 Uiso R . . . . .
H291 H 0.6304 -0.3372 0.5348 0.0722 1.0000 Uiso R . . . . .
H301 H 0.5021 -0.1958 0.4611 0.0641 1.0000 Uiso R . . . . .
H321 H 1.0978 -0.1840 0.3059 0.0579 1.0000 Uiso R . . . . .
H331 H 0.9966 -0.2890 0.2495 0.0580 1.0000 Uiso R . . . . .
H351 H 1.0272 0.0423 0.3151 0.0490 1.0000 Uiso R . . . . .
H352 H 0.9070 0.0601 0.3648 0.0488 1.0000 Uiso R . . . . .
H362 H 0.7404 -0.2434 0.2180 0.0528 1.0000 Uiso R . . . . .
H361 H 0.6420 -0.1173 0.2157 0.0530 1.0000 Uiso R . . . . .
H381 H 1.0529 0.2170 0.2101 0.0620 1.0000 Uiso R . . . . .
H391 H 1.1673 0.1900 0.1104 0.0701 1.0000 Uiso R . . . . .
H401 H 1.1180 0.1022 0.0311 0.0719 1.0000 Uiso R . . . . .
H411 H 0.9508 0.0365 0.0489 0.0711 1.0000 Uiso R . . . . .
H421 H 0.8316 0.0637 0.1482 0.0570 1.0000 Uiso R . . . . .
H441 H 0.7934 0.3891 0.2092 0.0559 1.0000 Uiso R . . . . .
H451 H 0.7850 0.5512 0.2506 0.0640 1.0000 Uiso R . . . . .
H461 H 0.8200 0.5552 0.3621 0.0670 1.0000 Uiso R . . . . .
H471 H 0.8706 0.3957 0.4301 0.0651 1.0000 Uiso R . . . . .
H481 H 0.8744 0.2334 0.3920 0.0531 1.0000 Uiso R . . . . .
H501 H 0.4961 -0.0772 0.1349 0.0681 1.0000 Uiso R . . . . .
H511 H 0.3268 -0.0799 0.0761 0.0850 1.0000 Uiso R . . . . .
H521 H 0.3708 -0.1622 -0.0266 0.0821 1.0000 Uiso R . . . . .
H531 H 0.5880 -0.2544 -0.0587 0.0781 1.0000 Uiso R . . . . .
H541 H 0.7592 -0.2556 0.0019 0.0640 1.0000 Uiso R . . . . .
H561 H 1.0478 -0.1709 0.0930 0.0630 0.30(5) Uiso R . P 1 1 .
H571 H 1.2403 -0.3549 0.0816 0.0620 0.30(5) Uiso R . P 1 1 .
H581 H 1.2352 -0.5237 0.0870 0.0730 0.30(5) Uiso R . P 1 1 .
H591 H 1.0194 -0.5454 0.1074 0.0750 0.30(5) Uiso R . P 1 1 .
H601 H 0.8419 -0.3805 0.1191 0.0690 0.30(5) Uiso R . P 1 1 .
H621 H 1.0553 -0.2332 0.0902 0.0801 0.70(5) Uiso R . P 1 2 .
H631 H 1.2263 -0.4189 0.0750 0.0850 0.70(5) Uiso R . P 1 2 .
H641 H 1.1721 -0.5692 0.0841 0.0960 0.70(5) Uiso R . P 1 2 .
H651 H 0.9626 -0.5633 0.1075 0.0871 0.70(5) Uiso R . P 1 2 .
H661 H 0.7952 -0.3867 0.1223 0.0791 0.70(5) Uiso R . P 1 2 .

loop_
_atom_site_aniso_label
_atom_site_aniso_U_11
_atom_site_aniso_U_22
_atom_site_aniso_U_33
_atom_site_aniso_U_23
_atom_site_aniso_U_13
_atom_site_aniso_U_12
C1 0.030(5) 0.040(6) 0.045(6) -0.004(5) -0.003(4) -0.009(5)
C2 0.028(5) 0.049(7) 0.064(8) 0.005(6) -0.003(5) -0.008(5)
C3 0.028(5) 0.057(7) 0.042(6) -0.005(5) -0.001(4) -0.013(5)
C4 0.043(6) 0.035(6) 0.054(7) 0.004(5) 0.003(5) -0.013(5)
C5 0.033(6) 0.043(6) 0.059(7) 0.013(5) -0.014(5) -0.009(5)
C6 0.037(6) 0.042(6) 0.047(6) 0.006(5) 0.001(5) -0.014(5)
C7 0.040(6) 0.038(6) 0.043(6) 0.000(4) 0.001(5) -0.013(5)
C8 0.030(6) 0.045(7) 0.079(9) -0.002(6) -0.002(6) -0.001(5)
C9 0.041(7) 0.061(9) 0.075(9) -0.004(7) 0.008(7) 0.006(6)
C10 0.063(9) 0.057(8) 0.054(8) -0.012(6) 0.007(7) -0.004(7)
C11 0.063(8) 0.054(8) 0.049(7) 0.003(6) 0.002(6) -0.026(7)
C12 0.038(6) 0.054(7) 0.039(6) 0.002(5) 0.001(5) -0.010(5)
C13 0.036(6) 0.042(6) 0.048(6) 0.003(5) -0.009(5) -0.011(5)
C14 0.075(10) 0.045(7) 0.049(7) 0.002(5) 0.009(6) -0.012(7)
C15 0.101(13) 0.047(8) 0.069(9) 0.007(7) 0.002(9) -0.029(8)
C16 0.109(13) 0.053(8) 0.046(7) 0.006(6) 0.004(8) -0.033(9)
C17 0.074(10) 0.075(10) 0.049(7) 0.002(7) 0.010(7) -0.030(8)
C18 0.051(7) 0.048(7) 0.053(7) 0.006(5) -0.002(6) -0.020(6)
C19 0.036(6) 0.044(6) 0.041(6) 0.003(5) 0.002(4) -0.014(5)
C20 0.052(7) 0.044(7) 0.052(7) -0.000(5) 0.002(6) -0.017(6)
C21 0.060(8) 0.040(7) 0.072(9) -0.003(6) -0.009(7) -0.016(6)
C22 0.052(7) 0.055(8) 0.066(8) -0.019(6) -0.002(6) -0.024(6)
C23 0.041(6) 0.060(8) 0.050(7) 0.001(6) -0.002(5) -0.020(6)
C24 0.041(6) 0.044(6) 0.048(6) -0.006(5) -0.004(5) -0.009(5)
C25 0.045(6) 0.041(6) 0.031(5) 0.006(4) -0.005(4) -0.013(5)
C26 0.044(7) 0.041(6) 0.053(7) 0.010(5) -0.001(5) -0.012(5)
C27 0.044(7) 0.068(9) 0.049(7) 0.008(6) -0.009(5) -0.019(6)
C28 0.057(8) 0.046(7) 0.048(7) 0.003(5) -0.004(6) -0.005(6)
C29 0.083(10) 0.061(8) 0.043(7) 0.015(6) 0.002(6) -0.036(8)
C30 0.045(7) 0.043(7) 0.067(8) 0.014(6) 0.007(6) -0.012(5)
C31 0.040(6) 0.041(6) 0.030(5) 0.009(4) -0.001(4) -0.006(5)
C32 0.036(6) 0.048(7) 0.047(6) 0.012(5) -0.003(5) -0.004(5)
C33 0.049(7) 0.032(6) 0.052(7) -0.008(5) 0.002(5) -0.002(5)
C34 0.035(6) 0.044(6) 0.034(5) 0.002(4) -0.001(4) -0.008(5)
C35 0.031(5) 0.044(6) 0.036(5) 0.007(4) -0.008(4) -0.007(5)
C36 0.042(6) 0.044(6) 0.038(5) 0.006(4) 0.005(4) -0.010(5)
C37 0.037(6) 0.042(6) 0.040(6) 0.011(5) -0.004(5) -0.009(5)
C38 0.044(7) 0.056(7) 0.051(7) -0.001(5) 0.007(5) -0.021(6)
C39 0.041(7) 0.062(8) 0.066(8) 0.009(7) 0.005(6) -0.019(6)
C40 0.050(8) 0.069(9) 0.055(7) -0.007(6) 0.013(6) -0.017(7)
C41 0.058(8) 0.084(10) 0.044(7) -0.018(6) 0.013(6) -0.032(8)
C42 0.043(6) 0.050(7) 0.039(6) -0.001(5) 0.002(5) -0.009(5)
C43 0.027(5) 0.039(6) 0.042(6) 0.002(4) -0.001(4) -0.009(4)
C44 0.037(6) 0.051(7) 0.042(6) 0.002(5) 0.002(5) -0.014(5)
C45 0.054(7) 0.038(6) 0.065(8) 0.007(5) -0.005(6) -0.017(6)
C46 0.044(7) 0.051(7) 0.061(8) -0.010(6) 0.002(6) -0.008(6)
C47 0.040(7) 0.074(9) 0.052(7) -0.013(6) -0.000(5) -0.023(6)
C48 0.033(6) 0.046(6) 0.052(6) -0.001(5) -0.003(5) -0.013(5)
C49 0.046(5) 0.035(6) 0.046(6) 0.010(5) -0.005(5) -0.010(5)
C50 0.048(5) 0.060(8) 0.061(8) -0.018(6) -0.002(6) -0.017(6)
C51 0.052(8) 0.067(9) 0.075(10) 0.004(7) -0.015(7) -0.009(7)
C52 0.066(9) 0.067(9) 0.060(8) 0.005(7) -0.021(7) -0.016(8)
C53 0.070(10) 0.061(9) 0.052(7) 0.005(6) -0.001(7) -0.017(7)
C54 0.052(7) 0.058(8) 0.040(6) 0.002(5) 0.002(5) -0.016(6)
C55 0.048(6) 0.069(10) 0.024(13) -0.010(14) -0.008(8) -0.003(8)
C56 0.042(6) 0.09(2) 0.037(18) -0.014(18) -0.007(14) -0.004(12)
C57 0.047(9) 0.09(3) 0.020(16) -0.009(18) -0.017(13) 0.006(13)
C58 0.046(16) 0.08(2) 0.03(2) 0.00(2) -0.020(16) 0.018(19)
C59 0.05(2) 0.069(12) 0.05(2) 0.004(18) -0.011(19) 0.019(14)
C60 0.048(16) 0.062(9) 0.05(2) -0.015(19) -0.008(16) 0.007(12)
C61 0.045(5) 0.059(5) 0.038(9) -0.010(7) -0.003(5) -0.008(4)
C62 0.043(6) 0.080(11) 0.059(11) -0.008(10) 0.003(8) -0.006(6)
C63 0.049(8) 0.087(13) 0.052(12) -0.018(12) -0.002(9) -0.002(6)
C64 0.065(10) 0.078(11) 0.066(13) -0.005(11) -0.014(12) 0.000(10)
C65 0.073(13) 0.056(5) 0.072(13) -0.005(10) -0.006(11) -0.003(8)
C66 0.068(11) 0.049(5) 0.062(12) 0.010(9) 0.001(10) -0.006(7)
P1 0.0324(13) 0.0337(13) 0.0410(14) 0.0048(10) -0.0035(11) -0.0087(11)
P2 0.0354(14) 0.0371(14) 0.0380(13) 0.0043(11) -0.0005(11) -0.0097(11)
P3 0.0309(13) 0.0369(13) 0.0341(13) 0.0022(10) -0.0019(10) -0.0076(11)
P4 0.0426(15) 0.0512(17) 0.0443(15) -0.0000(13) 0.0031(12) -0.0140(13)
N1 0.039(5) 0.034(5) 0.038(5) 0.003(4) -0.007(4) -0.008(4)
N2 0.035(5) 0.030(4) 0.041(5) 0.001(4) 0.002(4) -0.004(4)
Cl2 0.0355(13) 0.0515(15) 0.0341(12) 0.0002(10) -0.0027(10) -0.0149(11)
Cl1 0.0443(14) 0.0450(14) 0.0370(13) 0.0016(10) -0.0084(11) -0.0107(12)
Hf1 0.0308(3) 0.0354(3) 0.0353(3) 0.00363(19) -0.00291(19) -0.0079(2)

loop_
_atom_type_symbol
_atom_type_scat_dispersion_real
_atom_type_scat_dispersion_imag
_atom_type_scat_Cromer_Mann_a1
_atom_type_scat_Cromer_Mann_b1
_atom_type_scat_Cromer_Mann_a2
_atom_type_scat_Cromer_Mann_b2
_atom_type_scat_Cromer_Mann_a3
_atom_type_scat_Cromer_Mann_b3
_atom_type_scat_Cromer_Mann_a4
_atom_type_scat_Cromer_Mann_b4
_atom_type_scat_Cromer_Mann_c
_atom_type_scat_source
Hf -6.1794 4.9776 29.1440 1.8326 15.1726 9.5999 14.7586 0.2751 4.3001 72.0290 8.5815 'International Tables Vol C 4.2.6.8 and 6.1.1.4'
N 0.0311 0.0180 12.2126 0.0057 3.1322 9.8933 2.0125 28.9975 1.1663 0.5826 -11.5290 'International Tables Vol C 4.2.6.8 and 6.1.1.4'
P 0.2955 0.4335 6.4345 1.9067 4.1791 27.1570 1.7800 0.5260 1.4908 68.1645 1.1149 'International Tables Vol C 4.2.6.8 and 6.1.1.4'
Cl 0.3639 0.7018 11.4604 0.0104 7.1964 1.1662 6.2556 18.5194 1.6455 47.7784 -9.5574 'International Tables Vol C 4.2.6.8 and 6.1.1.4'
C 0.0181 0.0091 2.3100 20.8439 1.0200 10.2075 1.5886 0.5687 0.8650 51.6512 0.2156 'International Tables Vol C 4.2.6.8 and 6.1.1.4'
H 0.0000 0.0000 0.4930 10.5109 0.3229 26.1257 0.1402 3.1424 0.0408 57.7998 0.0030 'International Tables Vol C 4.2.6.8 and 6.1.1.4'

loop_
_geom_angle_atom_site_label_1
_geom_angle_site_symmetry_1
_geom_angle_atom_site_label_2
_geom_angle_site_symmetry_2
_geom_angle_atom_site_label_3
_geom_angle_site_symmetry_3
_geom_angle
_geom_angle_publ_flag
C2 . C1 . C5 . 130.8(10) yes
C2 . C1 . N1 . 110.6(10) yes
C5 . C1 . N1 . 118.5(9) yes
C1 . C2 . C3 . 107.5(10) yes
C1 . C2 . H21 . 126.7 no
C3 . C2 . H21 . 125.8 no
C2 . C3 . C4 . 106.0(10) yes
C2 . C3 . H31 . 127.6 no
C4 . C3 . H31 . 126.4 no
C3 . C4 . C6 . 128.8(11) yes
C3 . C4 . N1 . 110.7(10) yes
C6 . C4 . N1 . 120.5(10) yes
C1 . C5 . P1 . 104.5(7) yes
C1 . C5 . H52 . 112.3 no
P1 . C5 . H52 . 111.0 no
C1 . C5 . H51 . 111.1 no
P1 . C5 . H51 . 111.2 no
H52 . C5 . H51 . 106.9 no
C4 . C6 . P2 . 104.7(8) yes
C4 . C6 . H62 . 110.9 no
P2 . C6 . H62 . 111.1 no
C4 . C6 . H61 . 110.6 no
P2 . C6 . H61 . 110.5 no
H62 . C6 . H61 . 109.0 no
C8 . C7 . C12 . 118.0(11) yes
C8 . C7 . P1 . 122.6(9) yes
C12 . C7 . P1 . 119.4(9) yes
C7 . C8 . C9 . 120.7(13) yes
C7 . C8 . H81 . 119.6 no
C9 . C8 . H81 . 119.7 no
C8 . C9 . C10 . 119.5(12) yes
C8 . C9 . H91 . 120.5 no
C10 . C9 . H91 . 120.1 no
C9 . C10 . C11 . 120.6(13) yes
C9 . C10 . H101 . 118.8 no
C11 . C10 . H101 . 120.7 no
C10 . C11 . C12 . 120.0(13) yes
C10 . C11 . H111 . 120.0 no
C12 . C11 . H111 . 120.0 no
C7 . C12 . C11 . 121.3(12) yes
C7 . C12 . H121 . 118.6 no
C11 . C12 . H121 . 120.1 no
C14 . C13 . C18 . 118.9(12) yes
C14 . C13 . P1 . 121.5(10) yes
C18 . C13 . P1 . 119.6(9) yes
C13 . C14 . C15 . 118.4(13) yes
C13 . C14 . H141 . 122.3 no
C15 . C14 . H141 . 119.3 no
C14 . C15 . C16 . 122.4(14) yes
C14 . C15 . H151 . 119.6 no
C16 . C15 . H151 . 117.9 no
C15 . C16 . C17 . 119.9(14) yes
C15 . C16 . H161 . 120.0 no
C17 . C16 . H161 . 120.1 no
C16 . C17 . C18 . 118.7(14) yes
C16 . C17 . H171 . 119.4 no
C18 . C17 . H171 . 121.9 no
C17 . C18 . C13 . 121.6(13) yes
C17 . C18 . H181 . 118.8 no
C13 . C18 . H181 . 119.5 no
C20 . C19 . C24 . 117.7(11) yes
C20 . C19 . P2 . 123.3(9) yes
C24 . C19 . P2 . 118.9(9) yes
C19 . C20 . C21 . 123.5(12) yes
C19 . C20 . H201 . 117.9 no
C21 . C20 . H201 . 118.6 no
C20 . C21 . C22 . 119.7(12) yes
C20 . C21 . H211 . 118.3 no
C22 . C21 . H211 . 122.0 no
C21 . C22 . C23 . 118.5(12) yes
C21 . C22 . H221 . 121.4 no
C23 . C22 . H221 . 120.1 no
C22 . C23 . C24 . 121.9(12) yes
C22 . C23 . H231 . 119.3 no
C24 . C23 . H231 . 118.8 no
C19 . C24 . C23 . 118.5(11) yes
C19 . C24 . H241 . 119.2 no
C23 . C24 . H241 . 122.3 no
C26 . C25 . C30 . 118.0(10) yes
C26 . C25 . P2 . 122.2(8) yes
C30 . C25 . P2 . 119.7(9) yes
C25 . C26 . C27 . 120.4(11) yes
C25 . C26 . H261 . 119.1 no
C27 . C26 . H261 . 120.4 no
C26 . C27 . C28 . 121.1(12) yes
C26 . C27 . H271 . 119.2 no
C28 . C27 . H271 . 119.6 no
C27 . C28 . C29 . 120.5(12) yes
C27 . C28 . H281 . 120.6 no
C29 . C28 . H281 . 118.9 no
C28 . C29 . C30 . 118.3(12) yes
C28 . C29 . H291 . 122.6 no
C30 . C29 . H291 . 119.0 no
C29 . C30 . C25 . 121.5(12) yes
C29 . C30 . H301 . 119.0 no
C25 . C30 . H301 . 119.5 no
C32 . C31 . C35 . 130.8(11) yes
C32 . C31 . N2 . 108.8(10) yes
C35 . C31 . N2 . 120.2(9) yes
C31 . C32 . C33 . 109.2(11) yes
C31 . C32 . H321 . 125.6 no
C33 . C32 . H321 . 125.1 no
C32 . C33 . C34 . 106.4(10) yes
C32 . C33 . H331 . 126.3 no
C34 . C33 . H331 . 127.3 no
C33 . C34 . C36 . 123.8(10) yes
C33 . C34 . N2 . 110.3(10) yes
C36 . C34 . N2 . 125.3(10) yes
C31 . C35 . P3 . 105.4(7) yes
C31 . C35 . H351 . 110.9 no
P3 . C35 . H351 . 110.6 no
C31 . C35 . H352 . 111.1 no
P3 . C35 . H352 . 110.4 no
H351 . C35 . H352 . 108.4 no
C34 . C36 . P4 . 108.5(8) yes
C34 . C36 . H362 . 110.5 no
P4 . C36 . H362 . 110.0 no
C34 . C36 . H361 . 109.8 no
P4 . C36 . H361 . 110.5 no
H362 . C36 . H361 . 107.6 no
C38 . C37 . C42 . 118.8(11) yes
C38 . C37 . P3 . 121.9(9) yes
C42 . C37 . P3 . 119.2(9) yes
C37 . C38 . C39 . 119.8(12) yes
C37 . C38 . H381 . 120.2 no
C39 . C38 . H381 . 120.1 no
C38 . C39 . C40 . 120.5(13) yes
C38 . C39 . H391 . 119.5 no
C40 . C39 . H391 . 120.0 no
C39 . C40 . C41 . 121.2(12) yes
C39 . C40 . H401 . 119.0 no
C41 . C40 . H401 . 119.9 no
C40 . C41 . C42 . 119.3(13) yes
C40 . C41 . H411 . 120.1 no
C42 . C41 . H411 . 120.6 no
C37 . C42 . C41 . 120.5(12) yes
C37 . C42 . H421 . 119.0 no
C41 . C42 . H421 . 120.5 no
C44 . C43 . C48 . 117.7(11) yes
C44 . C43 . P3 . 121.1(8) yes
C48 . C43 . P3 . 121.0(8) yes
C43 . C44 . C45 . 120.4(11) yes
C43 . C44 . H441 . 119.2 no
C45 . C44 . H441 . 120.4 no
C44 . C45 . C46 . 121.2(12) yes
C44 . C45 . H451 . 119.1 no
C46 . C45 . H451 . 119.7 no
C45 . C46 . C47 . 119.2(13) yes
C45 . C46 . H461 . 121.4 no
C47 . C46 . H461 . 119.4 no
C46 . C47 . C48 . 121.2(12) yes
C46 . C47 . H471 . 119.4 no
C48 . C47 . H471 . 119.4 no
C43 . C48 . C47 . 120.3(11) yes
C43 . C48 . H481 . 119.9 no
C47 . C48 . H481 . 119.8 no
C50 . C49 . C54 . 118.9(12) yes
C50 . C49 . P4 . 119.7(10) yes
C54 . C49 . P4 . 120.9(10) yes
C49 . C50 . C51 . 119.9(13) yes
C49 . C50 . H501 . 120.2 no
C51 . C50 . H501 . 119.9 no
C50 . C51 . C52 . 120.5(14) yes
C50 . C51 . H511 . 117.6 no
C52 . C51 . H511 . 121.9 no
C51 . C52 . C53 . 118.1(14) yes
C51 . C52 . H521 . 120.5 no
C53 . C52 . H521 . 121.3 no
C52 . C53 . C54 . 122.8(14) yes
C52 . C53 . H531 . 118.3 no
C54 . C53 . H531 . 118.8 no
C49 . C54 . C53 . 119.8(13) yes
C49 . C54 . H541 . 118.4 no
C53 . C54 . H541 . 121.8 no
C56 . C55 . C60 . 123(6) yes
C56 . C55 . P4 . 114(4) yes
C60 . C55 . P4 . 123(5) yes
C55 . C56 . C57 . 108(5) yes
C55 . C56 . H561 . 127.3 no
C57 . C56 . H561 . 124.6 no
C56 . C57 . C58 . 128(5) yes
C56 . C57 . H571 . 119.2 no
C58 . C57 . H571 . 112.7 no
C57 . C58 . C59 . 119(5) yes
C57 . C58 . H581 . 120.2 no
C59 . C58 . H581 . 120.8 no
C58 . C59 . C60 . 113(6) yes
C58 . C59 . H591 . 126.4 no
C60 . C59 . H591 . 121.1 no
C59 . C60 . C55 . 129(6) yes
C59 . C60 . H601 . 113.8 no
C55 . C60 . H601 . 116.7 no
C62 . C61 . C66 . 119(3) yes
C62 . C61 . P4 . 116.2(19) yes
C66 . C61 . P4 . 125(2) yes
C61 . C62 . C63 . 117(3) yes
C61 . C62 . H621 . 120.3 no
C63 . C62 . H621 . 122.5 no
C62 . C63 . C64 . 119(3) yes
C62 . C63 . H631 . 120.8 no
C64 . C63 . H631 . 120.4 no
C63 . C64 . C65 . 126(3) yes
C63 . C64 . H641 . 117.4 no
C65 . C64 . H641 . 116.7 no
C64 . C65 . C66 . 115(3) yes
C64 . C65 . H651 . 121.7 no
C66 . C65 . H651 . 123.6 no
C61 . C66 . C65 . 124(3) yes
C61 . C66 . H661 . 118.1 no
C65 . C66 . H661 . 117.5 no
C13 . P1 . C7 . 107.4(5) yes
C13 . P1 . C5 . 104.8(5) yes
C7 . P1 . C5 . 103.8(6) yes
C13 . P1 . Hf1 . 123.5(4) yes
C7 . P1 . Hf1 . 117.7(4) yes
C5 . P1 . Hf1 . 96.1(4) yes
C19 . P2 . C6 . 105.1(5) yes
C19 . P2 . C25 . 105.5(5) yes
C6 . P2 . C25 . 104.6(5) yes
C19 . P2 . Hf1 . 115.2(4) yes
C6 . P2 . Hf1 . 97.7(4) yes
C25 . P2 . Hf1 . 126.0(4) yes
C35 . P3 . C37 . 102.3(5) yes
C35 . P3 . C43 . 106.6(5) yes
C37 . P3 . C43 . 104.8(5) yes
C35 . P3 . Hf1 . 92.7(4) yes
C37 . P3 . Hf1 . 122.4(4) yes
C43 . P3 . Hf1 . 123.5(3) yes
C36 . P4 . C49 . 103.2(5) yes
C36 . P4 . C55 . 102.4(10) yes
C49 . P4 . C55 . 108.2(19) yes
C61 . P4 . C36 . 99.4(6) yes
C61 . P4 . C49 . 97.6(8) yes
C36 . P4 . C49 . 103.2(5) yes
C1 . N1 . C4 . 105.2(9) yes
C1 . N1 . Hf1 . 128.0(7) yes
C4 . N1 . Hf1 . 126.8(7) yes
C31 . N2 . C34 . 105.3(8) yes
C31 . N2 . Hf1 . 121.2(7) yes
C34 . N2 . Hf1 . 132.3(7) yes
P1 . Hf1 . P3 . 80.93(8) yes
P1 . Hf1 . P2 . 135.27(8) yes
P3 . Hf1 . P2 . 139.55(8) yes
P1 . Hf1 . N2 . 142.5(2) yes
P3 . Hf1 . N2 . 68.0(2) yes
P2 . Hf1 . N2 . 81.7(2) yes
P1 . Hf1 . N1 . 66.8(2) yes
P3 . Hf1 . N1 . 144.3(2) yes
P2 . Hf1 . N1 . 68.6(2) yes
N2 . Hf1 . N1 . 147.6(3) yes
P1 . Hf1 . Cl2 . 92.36(9) yes
P3 . Hf1 . Cl2 . 77.54(8) yes
P2 . Hf1 . Cl2 . 82.74(9) yes
N2 . Hf1 . Cl2 . 100.6(2) yes
N1 . Hf1 . Cl2 . 88.4(2) yes
P1 . Hf1 . Cl1 . 78.91(9) yes
P3 . Hf1 . Cl1 . 100.25(9) yes
P2 . Hf1 . Cl1 . 103.84(9) yes
N2 . Hf1 . Cl1 . 86.2(2) yes
N1 . Hf1 . Cl1 . 88.7(2) yes
Cl2 . Hf1 . Cl1 . 171.25(9) yes

loop_
_geom_bond_atom_site_label_1
_geom_bond_site_symmetry_1
_geom_bond_atom_site_label_2
_geom_bond_site_symmetry_2
_geom_bond_distance
_geom_bond_publ_flag
C1 . C2 . 1.362(16) yes
C1 . C5 . 1.485(16) yes
C1 . N1 . 1.392(13) yes
C2 . C3 . 1.411(17) yes
C2 . H21 . 0.945 no
C3 . C4 . 1.386(15) yes
C3 . H31 . 0.943 no
C4 . C6 . 1.486(15) yes
C4 . N1 . 1.381(14) yes
C5 . P1 . 1.823(11) yes
C5 . H52 . 0.990 no
C5 . H51 . 0.990 no
C6 . P2 . 1.830(12) yes
C6 . H62 . 0.971 no
C6 . H61 . 0.976 no
C7 . C8 . 1.398(16) yes
C7 . C12 . 1.390(16) yes
C7 . P1 . 1.835(11) yes
C8 . C9 . 1.37(2) yes
C8 . H81 . 0.937 no
C9 . C10 . 1.38(2) yes
C9 . H91 . 0.942 no
C10 . C11 . 1.368(19) yes
C10 . H101 . 0.931 no
C11 . C12 . 1.360(18) yes
C11 . H111 . 0.945 no
C12 . H121 . 0.939 no
C13 . C14 . 1.395(17) yes
C13 . C18 . 1.357(17) yes
C13 . P1 . 1.835(12) yes
C14 . C15 . 1.39(2) yes
C14 . H141 . 0.943 no
C15 . C16 . 1.33(2) yes
C15 . H151 . 0.944 no
C16 . C17 . 1.38(2) yes
C16 . H161 . 0.942 no
C17 . C18 . 1.395(18) yes
C17 . H171 . 0.941 no
C18 . H181 . 0.941 no
C19 . C20 . 1.360(16) yes
C19 . C24 . 1.424(15) yes
C19 . P2 . 1.836(12) yes
C20 . C21 . 1.349(18) yes
C20 . H201 . 0.929 no
C21 . C22 . 1.382(18) yes
C21 . H211 . 0.948 no
C22 . C23 . 1.385(18) yes
C22 . H221 . 0.963 no
C23 . C24 . 1.371(17) yes
C23 . H231 . 0.958 no
C24 . H241 . 0.941 no
C25 . C26 . 1.379(16) yes
C25 . C30 . 1.397(16) yes
C25 . P2 . 1.823(11) yes
C26 . C27 . 1.380(17) yes
C26 . H261 . 0.947 no
C27 . C28 . 1.364(18) yes
C27 . H271 . 0.949 no
C28 . C29 . 1.378(19) yes
C28 . H281 . 0.937 no
C29 . C30 . 1.400(18) yes
C29 . H291 . 0.941 no
C30 . H301 . 0.947 no
C31 . C32 . 1.360(16) yes
C31 . C35 . 1.491(16) yes
C31 . N2 . 1.428(14) yes
C32 . C33 . 1.384(18) yes
C32 . H321 . 0.935 no
C33 . C34 . 1.399(15) yes
C33 . H331 . 0.942 no
C34 . C36 . 1.506(16) yes
C34 . N2 . 1.374(14) yes
C35 . P3 . 1.836(10) yes
C35 . H351 . 0.978 no
C35 . H352 . 0.971 no
C36 . P4 . 1.873(11) yes
C36 . H362 . 0.977 no
C36 . H361 . 0.978 no
C37 . C38 . 1.398(16) yes
C37 . C42 . 1.409(17) yes
C37 . P3 . 1.827(12) yes
C38 . C39 . 1.382(18) yes
C38 . H381 . 0.938 no
C39 . C40 . 1.35(2) yes
C39 . H391 . 0.932 no
C40 . C41 . 1.393(19) yes
C40 . H401 . 0.944 no
C41 . C42 . 1.369(16) yes
C41 . H411 . 0.940 no
C42 . H421 . 0.949 no
C43 . C44 . 1.395(15) yes
C43 . C48 . 1.398(16) yes
C43 . P3 . 1.827(11) yes
C44 . C45 . 1.379(18) yes
C44 . H441 . 0.956 no
C45 . C46 . 1.366(19) yes
C45 . H451 . 0.956 no
C46 . C47 . 1.360(19) yes
C46 . H461 . 0.955 no
C47 . C48 . 1.381(18) yes
C47 . H471 . 0.947 no
C48 . H481 . 0.952 no
C49 . C50 . 1.380(17) yes
C49 . C54 . 1.388(17) yes
C49 . P4 . 1.849(13) yes
C50 . C51 . 1.385(19) yes
C50 . H501 . 0.940 no
C51 . C52 . 1.39(2) yes
C51 . H511 . 0.951 no
C52 . C53 . 1.35(2) yes
C52 . H521 . 0.962 no
C53 . C54 . 1.353(19) yes
C53 . H531 . 0.954 no
C54 . H541 . 0.951 no
C55 . C56 . 1.47(8) yes
C55 . C60 . 1.34(9) yes
C55 . P4 . 1.77(6) yes
C56 . C57 . 1.49(7) yes
C56 . H561 . 1.028 no
C57 . C58 . 1.40(9) yes
C57 . H571 . 0.937 no
C58 . C59 . 1.46(9) yes
C58 . H581 . 0.940 no
C59 . C60 . 1.39(8) yes
C59 . H591 . 0.991 no
C60 . H601 . 0.972 no
C61 . C62 . 1.41(3) yes
C61 . C66 . 1.42(3) yes
C61 . P4 . 1.88(3) yes
C62 . C63 . 1.45(4) yes
C62 . H621 . 0.978 no
C63 . C64 . 1.37(4) yes
C63 . H631 . 0.942 no
C64 . C65 . 1.39(4) yes
C64 . H641 . 0.936 no
C65 . C66 . 1.37(3) yes
C65 . H651 . 0.965 no
C66 . H661 . 0.972 no
P1 . Hf1 . 2.815(3) yes
P2 . Hf1 . 2.766(3) yes
P3 . Hf1 . 2.817(3) yes
N1 . Hf1 . 2.240(9) yes
N2 . Hf1 . 2.249(8) yes
Cl2 . Hf1 . 2.426(2) yes
Cl1 . Hf1 . 2.410(3) yes

loop_
_geom_hbond_atom_site_label_D
_geom_hbond_site_symmetry_D
_geom_hbond_atom_site_label_H
_geom_hbond_site_symmetry_H
_geom_hbond_atom_site_label_A
_geom_hbond_site_symmetry_A
_geom_hbond_angle_DHA
_geom_hbond_distance_DH
_geom_hbond_distance_HA
_geom_hbond_distance_DA
_geom_hbond_publ_flag
C24 . H241 . C4 . 125 0.94 2.52 3.15(3) yes
C24 . H241 . N1 . 140 0.94 2.54 3.32(3) yes
